data_4033212
loop_
_publ_author_name
'Yang, Ren-Yin'
'Sun, Jing'
'Tao, Yao'
'Sun, Qiu'
'Yan, Chao-Guo'

_publ_section_title
;
 TfOH-Catalyzed One-Pot Domino Reaction for Diastereoselective Synthesis
 of Polysubstituted Tetrahydrospiro[carbazole-1,3'-indoline]s.
;
_journal_issue 24
_journal_name_full 'The Journal of organic chemistry'
_journal_page_first 13277
_journal_page_last 13287
_journal_paper_doi 10.1021/acs.joc.7b02397
_journal_volume 82
_journal_year 2017
_chemical_formula_moiety 'C35 H29 Cl N2 O3'
_chemical_formula_sum 'C35 H29 Cl N2 O3'
_chemical_formula_weight 561.05
_space_group_crystal_system triclinic
_space_group_IT_number 2
_space_group_name_Hall '-P 1'
_space_group_name_H-M_alt 'P -1'
_symmetry_space_group_name_Hall '-P 1'
_symmetry_space_group_name_H-M 'P -1'
_atom_sites_solution_hydrogens geom
_audit_creation_method SHELXL-2014/7
_cell_angle_alpha 98.659(16)
_cell_angle_beta 110.407(16)
_cell_angle_gamma 99.101(15)
_cell_formula_units_Z 2
_cell_length_a 10.947(6)
_cell_length_b 11.922(6)
_cell_length_c 13.843(7)
_cell_measurement_reflns_used 4141
_cell_measurement_temperature 296(2)
_cell_measurement_theta_max 23.62
_cell_measurement_theta_min 2.65
_cell_volume 1630.1(15)
_computing_structure_refinement 'SHELXL-2014/7 (Sheldrick, 2014)'
_diffrn_ambient_temperature 296(2)
_diffrn_measured_fraction_theta_full 0.998
_diffrn_measured_fraction_theta_max 0.998
_diffrn_measurement_device_type 'CCD area detector'
_diffrn_measurement_method 'phi and omega scans'
_diffrn_radiation_source 'fine-focus sealed tube'
_diffrn_radiation_type MoK\a
_diffrn_radiation_wavelength 0.71073
_diffrn_reflns_av_R_equivalents 0.1579
_diffrn_reflns_av_unetI/netI 0.2755
_diffrn_reflns_Laue_measured_fraction_full 0.998
_diffrn_reflns_Laue_measured_fraction_max 0.998
_diffrn_reflns_limit_h_max 12
_diffrn_reflns_limit_h_min -13
_diffrn_reflns_limit_k_max 14
_diffrn_reflns_limit_k_min -14
_diffrn_reflns_limit_l_max 17
_diffrn_reflns_limit_l_min -17
_diffrn_reflns_number 21496
_diffrn_reflns_point_group_measured_fraction_full 0.998
_diffrn_reflns_point_group_measured_fraction_max 0.998
_diffrn_reflns_theta_full 25.242
_diffrn_reflns_theta_max 25.998
_diffrn_reflns_theta_min 2.114
_exptl_absorpt_coefficient_mu 0.152
_exptl_absorpt_correction_T_max 0.970
_exptl_absorpt_correction_T_min 0.958
_exptl_absorpt_correction_type multi-scan
_exptl_absorpt_process_details sadabs
_exptl_crystal_colour colorless
_exptl_crystal_density_diffrn 1.143
_exptl_crystal_description block
_exptl_crystal_F_000 588
_exptl_crystal_size_max 0.280
_exptl_crystal_size_mid 0.240
_exptl_crystal_size_min 0.200
_refine_diff_density_max 1.079
_refine_diff_density_min -0.310
_refine_diff_density_rms 0.077
_refine_ls_extinction_method none
_refine_ls_goodness_of_fit_ref 1.016
_refine_ls_hydrogen_treatment constr
_refine_ls_matrix_type full
_refine_ls_number_parameters 371
_refine_ls_number_reflns 6404
_refine_ls_number_restraints 0
_refine_ls_restrained_S_all 1.016
_refine_ls_R_factor_all 0.2957
_refine_ls_R_factor_gt 0.1096
_refine_ls_shift/su_max 0.000
_refine_ls_shift/su_mean 0.000
_refine_ls_structure_factor_coef Fsqd
_refine_ls_weighting_details 'w=1/[\s^2^(Fo^2^)+(0.1962P)^2^] where P=(Fo^2^+2Fc^2^)/3'
_refine_ls_weighting_scheme calc
_refine_ls_wR_factor_gt 0.2835
_refine_ls_wR_factor_ref 0.3591
_reflns_Friedel_coverage 0.000
_reflns_number_gt 2487
_reflns_number_total 6404
_reflns_threshold_expression 'I > 2\s(I)'
_cod_data_source_file jo7b02397_si_002.cif
_cod_data_source_block 1m
_cod_depositor_comments 'Adding full bibliography for 4033209--4033221.cif.'
_cod_database_code 4033212
_shelx_shelxl_version_number 2014/7
_shelx_space_group_comment
;
The symmetry employed for this shelxl refinement is uniquely defined
by the following loop, which should always be used as a source of
symmetry information in preference to the above space-group names.
They are only intended as comments.
;
_shelx_estimated_absorpt_t_min 0.959
_shelx_estimated_absorpt_t_max 0.970

loop_
_space_group_symop_operation_xyz
'x, y, z'
'-x, -y, -z'

loop_
_atom_site_label
_atom_site_type_symbol
_atom_site_fract_x
_atom_site_fract_y
_atom_site_fract_z
_atom_site_U_iso_or_equiv
_atom_site_adp_type
_atom_site_occupancy
_atom_site_site_symmetry_order
_atom_site_calc_flag
_atom_site_refinement_flags_posn
_atom_site_refinement_flags_adp
C1 C 1.2781(5) 0.7272(4) 0.8001(4) 0.0457(14) Uani 1 1 d . .
C2 C 1.4038(6) 0.7778(5) 0.8018(5) 0.0615(17) Uani 1 1 d . .
H2 H 1.4538 0.7341 0.7762 0.074 Uiso 1 1 calc R U
C3 C 1.4497(7) 0.8978(6) 0.8442(5) 0.0681(19) Uani 1 1 d . .
H3 H 1.5333 0.9347 0.8481 0.082 Uiso 1 1 calc R U
C4 C 1.3740(7) 0.9637(5) 0.8807(5) 0.0650(18) Uani 1 1 d . .
H4 H 1.4078 1.0434 0.9080 0.078 Uiso 1 1 calc R U
C5 C 1.2507(6) 0.9134(5) 0.8771(4) 0.0547(16) Uani 1 1 d . .
H5 H 1.2008 0.9586 0.9011 0.066 Uiso 1 1 calc R U
C6 C 1.1998(5) 0.7926(5) 0.8367(4) 0.0470(14) Uani 1 1 d . .
C7 C 1.0790(5) 0.7102(4) 0.8220(4) 0.0439(13) Uani 1 1 d . .
C8 C 1.0914(5) 0.6042(4) 0.7812(4) 0.0458(14) Uani 1 1 d . .
C9 C 0.8842(7) 0.8374(6) 0.6991(6) 0.077(2) Uani 1 1 d . .
H9 H 0.8979 0.7782 0.6548 0.092 Uiso 1 1 calc R U
C10 C 0.8375(8) 0.9332(9) 0.6607(8) 0.107(3) Uani 1 1 d . .
H10 H 0.8238 0.9375 0.5913 0.128 Uiso 1 1 calc R U
C11 C 0.8125(9) 1.0189(8) 0.7233(10) 0.105(3) Uani 1 1 d . .
H11 H 0.7795 1.0798 0.6966 0.127 Uiso 1 1 calc R U
C12 C 0.8360(9) 1.0135(6) 0.8229(10) 0.107(3) Uani 1 1 d . .
H12 H 0.8207 1.0724 0.8664 0.128 Uiso 1 1 calc R U
C13 C 0.8835(7) 0.9211(5) 0.8645(6) 0.072(2) Uani 1 1 d . .
H13 H 0.8978 0.9190 0.9345 0.087 Uiso 1 1 calc R U
C14 C 0.9087(6) 0.8343(5) 0.8027(5) 0.0549(16) Uani 1 1 d . .
C15 C 0.9595(6) 0.7344(4) 0.8456(5) 0.0501(15) Uani 1 1 d . .
H15 H 0.9868 0.7542 0.9225 0.060 Uiso 1 1 calc R U
C16 C 0.8468(6) 0.6209(4) 0.8015(5) 0.0543(15) Uani 1 1 d . .
H16A H 0.7828 0.6267 0.8348 0.065 Uiso 1 1 calc R U
H16B H 0.8001 0.6119 0.7260 0.065 Uiso 1 1 calc R U
C17 C 0.7961(7) 0.0757(6) 0.4079(5) 0.0635(17) Uani 1 1 d . .
H17 H 0.8734 0.0666 0.3969 0.076 Uiso 1 1 calc R U
C18 C 0.6883(8) -0.0203(6) 0.3755(6) 0.0716(19) Uani 1 1 d . .
H18 H 0.6950 -0.0929 0.3449 0.086 Uiso 1 1 calc R U
C19 C 0.5754(8) -0.0077(6) 0.3884(6) 0.077(2) Uani 1 1 d . .
H19 H 0.5041 -0.0720 0.3672 0.093 Uiso 1 1 calc R U
C20 C 0.5632(7) 0.1004(7) 0.4333(6) 0.083(2) Uani 1 1 d . .
H20 H 0.4836 0.1084 0.4407 0.099 Uiso 1 1 calc R U
C21 C 0.6712(7) 0.1977(6) 0.4674(5) 0.0678(18) Uani 1 1 d . .
H21 H 0.6632 0.2702 0.4971 0.081 Uiso 1 1 calc R U
C22 C 0.7899(6) 0.1845(5) 0.4564(4) 0.0484(14) Uani 1 1 d . .
C23 C 0.9062(6) 0.2875(5) 0.4915(4) 0.0543(15) Uani 1 1 d . .
H23A H 0.9812 0.2613 0.4813 0.065 Uiso 1 1 calc R U
H23B H 0.8819 0.3423 0.4469 0.065 Uiso 1 1 calc R U
C24 C 0.9186(6) 0.4488(5) 0.6352(4) 0.0471(14) Uani 1 1 d . .
C25 C 0.9941(5) 0.4888(4) 0.7559(4) 0.0443(14) Uani 1 1 d . .
C26 C 1.0603(5) 0.3894(4) 0.7817(4) 0.0423(13) Uani 1 1 d . .
C27 C 1.1398(5) 0.3711(4) 0.8769(4) 0.0485(14) Uani 1 1 d . .
H27 H 1.1613 0.4245 0.9399 0.058 Uiso 1 1 calc R U
C28 C 1.1871(6) 0.2683(5) 0.8749(5) 0.0520(15) Uani 1 1 d . .
C29 C 1.1536(6) 0.1875(5) 0.7812(5) 0.0602(17) Uani 1 1 d . .
H29 H 1.1848 0.1193 0.7825 0.072 Uiso 1 1 calc R U
C30 C 1.0742(6) 0.2074(4) 0.6858(5) 0.0507(15) Uani 1 1 d . .
H30 H 1.0524 0.1539 0.6227 0.061 Uiso 1 1 calc R U
C31 C 1.0288(5) 0.3071(4) 0.6869(4) 0.0424(13) Uani 1 1 d . .
C32 C 0.9060(6) 0.5127(4) 0.8227(5) 0.0511(15) Uani 1 1 d . .
H32 H 0.9641 0.5291 0.8977 0.061 Uiso 1 1 calc R U
C33 C 0.7969(7) 0.4054(5) 0.8001(6) 0.0577(17) Uani 1 1 d . .
C34 C 0.6631(12) 0.3019(9) 0.8781(9) 0.158(5) Uani 1 1 d . .
H34A H 0.6073 0.2659 0.8048 0.190 Uiso 1 1 calc R U
H34B H 0.7057 0.2443 0.9107 0.190 Uiso 1 1 calc R U
C35 C 0.5839(12) 0.3431(10) 0.9321(11) 0.194(6) Uani 1 1 d . .
H35A H 0.6265 0.3458 1.0062 0.291 Uiso 1 1 calc R U
H35B H 0.4969 0.2915 0.9044 0.291 Uiso 1 1 calc R U
H35C H 0.5750 0.4198 0.9222 0.291 Uiso 1 1 calc R U
Cl1 Cl 1.2887(2) 0.24233(15) 0.99447(14) 0.0801(7) Uani 1 1 d . .
N1 N 1.2108(5) 0.6113(4) 0.7664(4) 0.0506(12) Uani 1 1 d . .
H1 H 1.2380 0.5544 0.7410 0.061 Uiso 1 1 calc R U
N2 N 0.9487(4) 0.3476(4) 0.6016(3) 0.0462(12) Uani 1 1 d . .
O1 O 0.8487(4) 0.5024(3) 0.5781(3) 0.0676(12) Uani 1 1 d . .
O2 O 0.7446(5) 0.3329(4) 0.7208(4) 0.0869(15) Uani 1 1 d . .
O3 O 0.7666(6) 0.4038(4) 0.8846(4) 0.109(2) Uani 1 1 d . .

loop_
_atom_site_aniso_label
_atom_site_aniso_U_11
_atom_site_aniso_U_22
_atom_site_aniso_U_33
_atom_site_aniso_U_23
_atom_site_aniso_U_13
_atom_site_aniso_U_12
C1 0.045(3) 0.045(3) 0.041(3) 0.012(3) 0.011(3) 0.005(3)
C2 0.052(4) 0.072(4) 0.060(4) 0.018(3) 0.019(3) 0.013(3)
C3 0.058(4) 0.071(4) 0.065(5) 0.027(4) 0.013(4) 0.003(4)
C4 0.065(4) 0.053(4) 0.059(4) 0.018(3) 0.004(4) 0.002(4)
C5 0.062(4) 0.044(3) 0.051(4) 0.011(3) 0.012(3) 0.014(3)
C6 0.052(3) 0.047(3) 0.039(3) 0.014(3) 0.011(3) 0.010(3)
C7 0.052(3) 0.043(3) 0.040(3) 0.011(3) 0.019(3) 0.015(3)
C8 0.050(3) 0.044(3) 0.049(4) 0.018(3) 0.021(3) 0.016(3)
C9 0.086(5) 0.083(5) 0.076(5) 0.042(4) 0.029(4) 0.039(4)
C10 0.074(5) 0.148(8) 0.118(8) 0.082(7) 0.035(5) 0.036(6)
C11 0.079(6) 0.093(7) 0.161(11) 0.065(7) 0.040(7) 0.044(5)
C12 0.109(7) 0.050(4) 0.167(10) 0.017(6) 0.056(7) 0.030(4)
C13 0.092(5) 0.047(4) 0.093(6) 0.018(4) 0.045(5) 0.034(4)
C14 0.055(4) 0.043(3) 0.071(5) 0.014(3) 0.025(3) 0.017(3)
C15 0.064(4) 0.042(3) 0.052(4) 0.014(3) 0.028(3) 0.018(3)
C16 0.057(4) 0.052(3) 0.062(4) 0.011(3) 0.030(3) 0.019(3)
C17 0.066(4) 0.075(4) 0.048(4) 0.007(3) 0.019(3) 0.024(4)
C18 0.086(5) 0.063(4) 0.072(5) 0.008(4) 0.040(4) 0.019(4)
C19 0.085(5) 0.075(5) 0.062(5) 0.001(4) 0.032(4) -0.006(4)
C20 0.061(5) 0.113(6) 0.077(5) 0.001(5) 0.043(4) 0.009(5)
C21 0.069(5) 0.078(4) 0.055(4) -0.001(4) 0.027(4) 0.021(4)
C22 0.059(4) 0.056(3) 0.036(3) 0.008(3) 0.023(3) 0.021(3)
C23 0.065(4) 0.057(4) 0.037(3) 0.005(3) 0.019(3) 0.008(3)
C24 0.058(4) 0.044(3) 0.050(4) 0.019(3) 0.027(3) 0.019(3)
C25 0.054(3) 0.040(3) 0.038(3) 0.006(3) 0.016(3) 0.011(3)
C26 0.055(3) 0.040(3) 0.037(3) 0.010(3) 0.022(3) 0.016(3)
C27 0.055(4) 0.047(3) 0.046(4) 0.011(3) 0.023(3) 0.012(3)
C28 0.051(3) 0.058(3) 0.050(4) 0.020(3) 0.017(3) 0.016(3)
C29 0.070(4) 0.047(3) 0.071(5) 0.009(3) 0.032(4) 0.024(3)
C30 0.062(4) 0.042(3) 0.050(4) 0.005(3) 0.022(3) 0.020(3)
C31 0.046(3) 0.042(3) 0.043(3) 0.013(3) 0.021(3) 0.008(3)
C32 0.069(4) 0.041(3) 0.054(4) 0.011(3) 0.034(3) 0.017(3)
C33 0.076(5) 0.045(3) 0.066(5) 0.009(3) 0.045(4) 0.013(3)
C34 0.185(11) 0.116(7) 0.166(11) 0.003(7) 0.113(10) -0.069(7)
C35 0.157(11) 0.191(12) 0.221(16) 0.007(11) 0.114(12) -0.055(9)
Cl1 0.1074(14) 0.0942(13) 0.0576(11) 0.0368(10) 0.0321(10) 0.0549(11)
N1 0.063(3) 0.047(3) 0.055(3) 0.018(2) 0.032(3) 0.021(2)
N2 0.054(3) 0.045(3) 0.037(3) 0.005(2) 0.015(2) 0.014(2)
O1 0.093(3) 0.066(3) 0.046(3) 0.018(2) 0.021(3) 0.034(2)
O2 0.093(4) 0.085(3) 0.071(4) -0.007(3) 0.040(3) -0.011(3)
O3 0.154(5) 0.078(3) 0.099(4) -0.003(3) 0.088(4) -0.035(3)

loop_
_atom_type_symbol
_atom_type_description
_atom_type_scat_dispersion_real
_atom_type_scat_dispersion_imag
_atom_type_scat_source
C C 0.0033 0.0016 'International Tables Vol C Tables 4.2.6.8 and 6.1.1.4'
H H 0.0000 0.0000 'International Tables Vol C Tables 4.2.6.8 and 6.1.1.4'
N N 0.0061 0.0033 'International Tables Vol C Tables 4.2.6.8 and 6.1.1.4'
O O 0.0106 0.0060 'International Tables Vol C Tables 4.2.6.8 and 6.1.1.4'
Cl Cl 0.1484 0.1585 'International Tables Vol C Tables 4.2.6.8 and 6.1.1.4'

loop_
_geom_angle_atom_site_label_1
_geom_angle_atom_site_label_2
_geom_angle_atom_site_label_3
_geom_angle
N1 C1 C2 128.6(5)
N1 C1 C6 108.7(5)
C2 C1 C6 122.7(5)
C3 C2 C1 116.1(6)
C3 C2 H2 121.9
C1 C2 H2 121.9
C4 C3 C2 122.0(6)
C4 C3 H3 119.0
C2 C3 H3 119.0
C5 C4 C3 121.1(6)
C5 C4 H4 119.4
C3 C4 H4 119.4
C4 C5 C6 119.5(6)
C4 C5 H5 120.2
C6 C5 H5 120.2
C5 C6 C1 118.5(5)
C5 C6 C7 135.5(5)
C1 C6 C7 106.0(5)
C8 C7 C6 106.7(5)
C8 C7 C15 125.3(5)
C6 C7 C15 128.1(5)
C7 C8 N1 111.3(5)
C7 C8 C25 127.1(5)
N1 C8 C25 121.5(5)
C14 C9 C10 118.7(8)
C14 C9 H9 120.7
C10 C9 H9 120.7
C11 C10 C9 121.6(9)
C11 C10 H10 119.2
C9 C10 H10 119.2
C12 C11 C10 118.6(8)
C12 C11 H11 120.7
C10 C11 H11 120.7
C11 C12 C13 121.7(9)
C11 C12 H12 119.1
C13 C12 H12 119.1
C14 C13 C12 120.3(8)
C14 C13 H13 119.8
C12 C13 H13 119.8
C13 C14 C9 119.0(6)
C13 C14 C15 121.3(6)
C9 C14 C15 119.7(6)
C14 C15 C7 113.5(4)
C14 C15 C16 110.8(5)
C7 C15 C16 108.7(4)
C14 C15 H15 107.9
C7 C15 H15 107.9
C16 C15 H15 107.9
C32 C16 C15 110.8(4)
C32 C16 H16A 109.5
C15 C16 H16A 109.5
C32 C16 H16B 109.5
C15 C16 H16B 109.5
H16A C16 H16B 108.1
C22 C17 C18 121.2(6)
C22 C17 H17 119.4
C18 C17 H17 119.4
C19 C18 C17 120.0(7)
C19 C18 H18 120.0
C17 C18 H18 120.0
C18 C19 C20 120.8(7)
C18 C19 H19 119.6
C20 C19 H19 119.6
C19 C20 C21 120.1(6)
C19 C20 H20 120.0
C21 C20 H20 120.0
C22 C21 C20 119.4(6)
C22 C21 H21 120.3
C20 C21 H21 120.3
C21 C22 C17 118.6(6)
C21 C22 C23 120.3(5)
C17 C22 C23 121.1(5)
N2 C23 C22 113.9(5)
N2 C23 H23A 108.8
C22 C23 H23A 108.8
N2 C23 H23B 108.8
C22 C23 H23B 108.8
H23A C23 H23B 107.7
O1 C24 N2 125.4(5)
O1 C24 C25 125.8(5)
N2 C24 C25 108.7(4)
C26 C25 C8 113.9(4)
C26 C25 C24 101.9(4)
C8 C25 C24 109.3(4)
C26 C25 C32 111.8(4)
C8 C25 C32 104.1(4)
C24 C25 C32 116.2(5)
C27 C26 C31 120.4(5)
C27 C26 C25 130.8(5)
C31 C26 C25 108.8(4)
C26 C27 C28 117.2(5)
C26 C27 H27 121.4
C28 C27 H27 121.4
C29 C28 C27 121.6(5)
C29 C28 Cl1 120.0(4)
C27 C28 Cl1 118.4(5)
C30 C29 C28 120.6(5)
C30 C29 H29 119.7
C28 C29 H29 119.7
C31 C30 C29 118.1(5)
C31 C30 H30 120.9
C29 C30 H30 120.9
C30 C31 N2 129.1(5)
C30 C31 C26 122.0(5)
N2 C31 C26 108.9(4)
C33 C32 C16 111.5(5)
C33 C32 C25 110.2(4)
C16 C32 C25 111.3(4)
C33 C32 H32 107.9
C16 C32 H32 107.9
C25 C32 H32 107.9
O2 C33 O3 123.7(6)
O2 C33 C32 127.1(6)
O3 C33 C32 109.2(6)
C35 C34 O3 107.8(9)
C35 C34 H34A 110.1
O3 C34 H34A 110.1
C35 C34 H34B 110.1
O3 C34 H34B 110.1
H34A C34 H34B 108.5
C34 C35 H35A 109.5
C34 C35 H35B 109.5
H35A C35 H35B 109.5
C34 C35 H35C 109.5
H35A C35 H35C 109.5
H35B C35 H35C 109.5
C1 N1 C8 107.2(4)
C1 N1 H1 126.4
C8 N1 H1 126.4
C24 N2 C31 111.5(4)
C24 N2 C23 125.3(5)
C31 N2 C23 123.1(4)
C33 O3 C34 116.8(6)

loop_
_geom_bond_atom_site_label_1
_geom_bond_atom_site_label_2
_geom_bond_distance
C1 N1 1.383(6)
C1 C2 1.403(8)
C1 C6 1.412(7)
C2 C3 1.399(9)
C2 H2 0.9300
C3 C4 1.393(9)
C3 H3 0.9300
C4 C5 1.369(8)
C4 H4 0.9300
C5 C6 1.407(7)
C5 H5 0.9300
C6 C7 1.448(7)
C7 C8 1.351(7)
C7 C15 1.513(7)
C8 N1 1.383(7)
C8 C25 1.510(7)
C9 C14 1.373(9)
C9 C10 1.423(10)
C9 H9 0.9300
C10 C11 1.362(12)
C10 H10 0.9300
C11 C12 1.325(12)
C11 H11 0.9300
C12 C13 1.408(10)
C12 H12 0.9300
C13 C14 1.366(8)
C13 H13 0.9300
C14 C15 1.507(7)
C15 C16 1.556(7)
C15 H15 0.9800
C16 C32 1.554(7)
C16 H16A 0.9700
C16 H16B 0.9700
C17 C22 1.391(8)
C17 C18 1.397(9)
C17 H17 0.9300
C18 C19 1.337(9)
C18 H18 0.9300
C19 C20 1.391(9)
C19 H19 0.9300
C20 C21 1.406(9)
C20 H20 0.9300
C21 C22 1.391(8)
C21 H21 0.9300
C22 C23 1.503(8)
C23 N2 1.457(7)
C23 H23A 0.9700
C23 H23B 0.9700
C24 O1 1.227(6)
C24 N2 1.357(6)
C24 C25 1.540(7)
C25 C26 1.508(7)
C25 C32 1.580(7)
C26 C27 1.375(7)
C26 C31 1.412(7)
C27 C28 1.404(7)
C27 H27 0.9300
C28 C29 1.388(8)
C28 Cl1 1.747(6)
C29 C30 1.383(8)
C29 H29 0.9300
C30 C31 1.359(7)
C30 H30 0.9300
C31 N2 1.408(6)
C32 C33 1.516(8)
C32 H32 0.9800
C33 O2 1.183(7)
C33 O3 1.323(7)
C34 C35 1.424(14)
C34 O3 1.493(9)
C34 H34A 0.9700
C34 H34B 0.9700
C35 H35A 0.9600
C35 H35B 0.9600
C35 H35C 0.9600
N1 H1 0.8600
